data_4078724
loop_
_publ_author_name
'Wakioka, Masayuki'
'Nakamura, Yuki'
'Wang, Qifeng'
'Ozawa, Fumiyuki'

_publ_section_title
;
 Direct Arylation of 2-Methylthiophene with Isolated
 [PdAr(\m-O2CR)(PPh3)]nComplexes: Kinetics and Mechanism
;
_journal_issue 13
_journal_name_full Organometallics
_journal_page_first 4810
_journal_paper_doi 10.1021/om300367k
_journal_volume 31
_journal_year 2012
_chemical_formula_sum 'C59 H60 Cl2 O4 P2 Pd2'
_chemical_formula_weight 1178.71
_space_group_IT_number 15
_symmetry_cell_setting monoclinic
_symmetry_Int_Tables_number 15
_symmetry_space_group_name_Hall '-C 2yc'
_symmetry_space_group_name_H-M 'C 1 2/c 1'
_atom_sites_solution_hydrogens geom
_atom_sites_solution_primary direct
_atom_sites_solution_secondary difmap
_audit_creation_method SHELXL-97
_cell_angle_alpha 90.00
_cell_angle_beta 98.4273(16)
_cell_angle_gamma 90.00
_cell_formula_units_Z 4
_cell_length_a 13.6884(13)
_cell_length_b 18.0387(18)
_cell_length_c 23.000(2)
_cell_measurement_reflns_used 8849
_cell_measurement_temperature 173(2)
_cell_measurement_theta_max 27.4835
_cell_measurement_theta_min 3.0086
_cell_volume 5617.9(9)
_computing_cell_refinement 'Rigaku AFC10/Saturn 70 CCD'
_computing_data_collection 'Rigaku AFC10/Saturn 70 CCD'
_computing_data_reduction 'Rigaku AFC10/Saturn 70 CCD'
_computing_molecular_graphics 'SHELXL-97 (Sheldrick, 1997)'
_computing_publication_material 'ORTEP3 for windows'
_computing_structure_refinement 'SHELXL-97 (Sheldrick, 1997)'
_computing_structure_solution 'SHELXS-97 (Sheldrick, 1990)'
_diffrn_ambient_temperature 173(2)
_diffrn_measured_fraction_theta_full 0.972
_diffrn_measured_fraction_theta_max 0.972
_diffrn_measurement_device_type 'CCD area detector'
_diffrn_measurement_method 'phi and omega scans'
_diffrn_radiation_monochromator graphite
_diffrn_radiation_probe x-ray
_diffrn_radiation_type MoK\a
_diffrn_radiation_wavelength 0.71070
_diffrn_reflns_av_R_equivalents 0.0232
_diffrn_reflns_av_sigmaI/netI 0.0205
_diffrn_reflns_limit_h_max 17
_diffrn_reflns_limit_h_min -17
_diffrn_reflns_limit_k_max 23
_diffrn_reflns_limit_k_min -22
_diffrn_reflns_limit_l_max 29
_diffrn_reflns_limit_l_min -29
_diffrn_reflns_number 22040
_diffrn_reflns_theta_full 27.48
_diffrn_reflns_theta_max 27.48
_diffrn_reflns_theta_min 3.01
_diffrn_source 'fine-focus sealed tube'
_exptl_absorpt_coefficient_mu 0.836
_exptl_absorpt_correction_T_max 0.8709
_exptl_absorpt_correction_T_min 0.7757
_exptl_absorpt_correction_type empirical
_exptl_crystal_colour colorless
_exptl_crystal_density_diffrn 1.394
_exptl_crystal_density_method 'not measured'
_exptl_crystal_description block
_exptl_crystal_F_000 2408
_exptl_crystal_recrystallization_method dichloromethane/hexane
_exptl_crystal_size_max 0.32
_exptl_crystal_size_mid 0.22
_exptl_crystal_size_min 0.17
_refine_diff_density_max 2.402
_refine_diff_density_min -0.561
_refine_diff_density_rms 0.097
_refine_ls_extinction_method none
_refine_ls_goodness_of_fit_ref 1.056
_refine_ls_hydrogen_treatment constr
_refine_ls_matrix_type full
_refine_ls_number_parameters 328
_refine_ls_number_reflns 6256
_refine_ls_number_restraints 0
_refine_ls_restrained_S_all 1.056
_refine_ls_R_factor_all 0.0380
_refine_ls_R_factor_gt 0.0357
_refine_ls_shift/su_max 0.001
_refine_ls_shift/su_mean 0.000
_refine_ls_structure_factor_coef Fsqd
_refine_ls_weighting_details 'calc w=1/[\s^2^(Fo^2^)+(0.0604P)^2^+20.7849P] where P=(Fo^2^+2Fc^2^)/3'
_refine_ls_weighting_scheme calc
_refine_ls_wR_factor_gt 0.1058
_refine_ls_wR_factor_ref 0.1078
_reflns_number_gt 5850
_reflns_number_total 6256
_reflns_threshold_expression >2sigma(I)
_cod_data_source_file om300367k_si_002.cif
_cod_data_source_block 1d
_cod_original_cell_volume 5617.8(10)
_cod_original_sg_symbol_H-M 'C 2/c'
_cod_database_code 4078724

loop_
_symmetry_equiv_pos_as_xyz
'x, y, z'
'-x, y, -z+1/2'
'x+1/2, y+1/2, z'
'-x+1/2, y+1/2, -z+1/2'
'-x, -y, -z'
'x, -y, z-1/2'
'-x+1/2, -y+1/2, -z'
'x+1/2, -y+1/2, z-1/2'

loop_
_atom_site_label
_atom_site_type_symbol
_atom_site_fract_x
_atom_site_fract_y
_atom_site_fract_z
_atom_site_U_iso_or_equiv
_atom_site_adp_type
_atom_site_occupancy
_atom_site_symmetry_multiplicity
_atom_site_calc_flag
_atom_site_refinement_flags
Pd1 Pd 0.614608(14) 0.834033(10) 0.753024(8) 0.01573(8) Uani 1 1 d .
P1 P 0.67956(5) 0.76976(4) 0.68483(3) 0.01698(14) Uani 1 1 d .
O1 O 0.58953(15) 0.90472(11) 0.82250(8) 0.0223(4) Uani 1 1 d .
O2 O 0.57439(14) 0.92301(10) 0.69430(8) 0.0209(4) Uani 1 1 d .
C1 C 0.6665(2) 0.75918(16) 0.81308(12) 0.0229(5) Uani 1 1 d .
C2 C 0.6258(2) 0.68897(18) 0.81816(14) 0.0301(6) Uani 1 1 d .
H1 H 0.5746 0.6719 0.7888 0.036 Uiso 1 1 calc R
C3 C 0.6599(3) 0.6435(2) 0.86629(17) 0.0448(9) Uani 1 1 d .
H2 H 0.6313 0.5961 0.8697 0.054 Uiso 1 1 calc R
C4 C 0.7349(4) 0.6675(2) 0.90871(18) 0.0526(11) Uani 1 1 d .
H3 H 0.7586 0.6363 0.9410 0.063 Uiso 1 1 calc R
C5 C 0.7757(3) 0.7368(3) 0.90441(17) 0.0501(10) Uani 1 1 d .
H4 H 0.8272 0.7534 0.9338 0.060 Uiso 1 1 calc R
C6 C 0.7412(2) 0.7828(2) 0.85676(15) 0.0340(7) Uani 1 1 d .
H5 H 0.7691 0.8307 0.8542 0.041 Uiso 1 1 calc R
C7 C 0.4887(2) 0.93648(14) 0.66837(11) 0.0187(5) Uani 1 1 d .
C8 C 0.4798(2) 0.99908(16) 0.62219(13) 0.0250(6) Uani 1 1 d .
C9 C 0.4851(3) 1.07239(17) 0.65645(16) 0.0389(8) Uani 1 1 d .
H6 H 0.4323 1.0738 0.6809 0.058 Uiso 1 1 calc R
H7 H 0.4773 1.1140 0.6287 0.058 Uiso 1 1 calc R
H8 H 0.5493 1.0762 0.6815 0.058 Uiso 1 1 calc R
C10 C 0.3823(3) 0.9940(2) 0.58079(16) 0.0420(9) Uani 1 1 d .
H9 H 0.3273 0.9990 0.6034 0.063 Uiso 1 1 calc R
H10 H 0.3780 0.9459 0.5608 0.063 Uiso 1 1 calc R
H11 H 0.3789 1.0338 0.5516 0.063 Uiso 1 1 calc R
C11 C 0.5662(2) 0.99532(18) 0.58668(14) 0.0308(7) Uani 1 1 d .
H12 H 0.5612 1.0364 0.5585 0.046 Uiso 1 1 calc R
H13 H 0.5639 0.9481 0.5654 0.046 Uiso 1 1 calc R
H14 H 0.6287 0.9990 0.6134 0.046 Uiso 1 1 calc R
C12 C 0.6871(2) 0.66878(14) 0.68793(13) 0.0211(5) Uani 1 1 d .
C13 C 0.6228(2) 0.62559(17) 0.64945(15) 0.0309(6) Uani 1 1 d .
H15 H 0.5758 0.6486 0.6206 0.037 Uiso 1 1 calc R
C14 C 0.6274(3) 0.54810(18) 0.65331(18) 0.0414(8) Uani 1 1 d .
H16 H 0.5827 0.5189 0.6273 0.050 Uiso 1 1 calc R
C15 C 0.6956(3) 0.51419(17) 0.69404(17) 0.0373(8) Uani 1 1 d .
H17 H 0.6995 0.4616 0.6955 0.045 Uiso 1 1 calc R
C16 C 0.7587(2) 0.55636(17) 0.73298(16) 0.0328(7) Uani 1 1 d .
H18 H 0.8052 0.5327 0.7618 0.039 Uiso 1 1 calc R
C17 C 0.7549(2) 0.63345(16) 0.73037(13) 0.0262(6) Uani 1 1 d .
H19 H 0.7984 0.6621 0.7575 0.031 Uiso 1 1 calc R
C18 C 0.8051(2) 0.80226(15) 0.68303(12) 0.0204(5) Uani 1 1 d .
C19 C 0.8211(2) 0.87879(17) 0.68861(15) 0.0311(7) Uani 1 1 d .
H20 H 0.7687 0.9106 0.6956 0.037 Uiso 1 1 calc R
C20 C 0.9132(3) 0.9081(2) 0.68396(19) 0.0430(9) Uani 1 1 d .
H21 H 0.9238 0.9600 0.6876 0.052 Uiso 1 1 calc R
C21 C 0.9900(3) 0.8620(2) 0.67408(18) 0.0414(8) Uani 1 1 d .
H22 H 1.0533 0.8823 0.6715 0.050 Uiso 1 1 calc R
C22 C 0.9749(2) 0.7866(2) 0.66794(16) 0.0351(7) Uani 1 1 d .
H23 H 1.0275 0.7551 0.6606 0.042 Uiso 1 1 calc R
C23 C 0.8830(2) 0.75682(17) 0.67245(14) 0.0275(6) Uani 1 1 d .
H24 H 0.8729 0.7049 0.6683 0.033 Uiso 1 1 calc R
C24 C 0.6200(2) 0.78714(14) 0.60943(12) 0.0202(5) Uani 1 1 d .
C25 C 0.5176(2) 0.78925(15) 0.59772(13) 0.0233(5) Uani 1 1 d .
H25 H 0.4798 0.7848 0.6290 0.028 Uiso 1 1 calc R
C26 C 0.4701(2) 0.79790(18) 0.54040(13) 0.0293(6) Uani 1 1 d .
H26 H 0.4001 0.7983 0.5325 0.035 Uiso 1 1 calc R
C27 C 0.5253(3) 0.80591(19) 0.49471(13) 0.0329(7) Uani 1 1 d .
H27 H 0.4930 0.8116 0.4555 0.039 Uiso 1 1 calc R
C28 C 0.6272(3) 0.8056(2) 0.50641(14) 0.0359(7) Uani 1 1 d .
H28 H 0.6649 0.8120 0.4752 0.043 Uiso 1 1 calc R
C29 C 0.6747(2) 0.79585(18) 0.56321(13) 0.0292(6) Uani 1 1 d .
H29 H 0.7448 0.7951 0.5708 0.035 Uiso 1 1 calc R
Cl1 Cl 0.9817(3) 0.09954(16) 0.48561(16) 0.0906(10) Uani 0.50 1 d P
Cl2 Cl 1.1698(3) 0.0381(2) 0.46799(16) 0.0937(10) Uani 0.50 1 d P
C30 C 1.1078(7) 0.1024(7) 0.4807(4) 0.067(3) Uani 0.50 1 d P
H30 H 1.1154 0.1400 0.4503 0.080 Uiso 0.50 1 calc PR
H31 H 1.1402 0.1232 0.5185 0.080 Uiso 0.50 1 calc PR

loop_
_atom_site_aniso_label
_atom_site_aniso_U_11
_atom_site_aniso_U_22
_atom_site_aniso_U_33
_atom_site_aniso_U_23
_atom_site_aniso_U_13
_atom_site_aniso_U_12
Pd1 0.01575(13) 0.01483(12) 0.01646(12) -0.00006(6) 0.00186(8) 0.00246(6)
P1 0.0173(3) 0.0146(3) 0.0192(3) -0.0006(2) 0.0030(3) 0.0024(2)
O1 0.0226(10) 0.0234(10) 0.0212(9) -0.0058(7) 0.0039(8) 0.0010(8)
O2 0.0215(9) 0.0169(9) 0.0241(9) 0.0044(7) 0.0025(8) 0.0026(7)
C1 0.0211(13) 0.0269(14) 0.0216(13) 0.0039(11) 0.0064(11) 0.0079(11)
C2 0.0344(16) 0.0265(14) 0.0316(15) 0.0055(12) 0.0120(13) 0.0055(13)
C3 0.059(2) 0.0335(18) 0.046(2) 0.0178(16) 0.0208(19) 0.0132(17)
C4 0.058(3) 0.060(3) 0.039(2) 0.0271(18) 0.0036(19) 0.024(2)
C5 0.040(2) 0.068(3) 0.039(2) 0.0152(19) -0.0080(16) 0.0125(19)
C6 0.0260(16) 0.0410(18) 0.0331(16) 0.0079(14) -0.0016(13) 0.0039(13)
C7 0.0239(13) 0.0152(11) 0.0179(12) 0.0006(9) 0.0062(10) 0.0036(10)
C8 0.0301(15) 0.0213(13) 0.0251(13) 0.0079(11) 0.0090(12) 0.0061(11)
C9 0.062(2) 0.0196(14) 0.0395(17) 0.0067(13) 0.0217(17) 0.0124(14)
C10 0.0368(19) 0.053(2) 0.0351(17) 0.0230(16) 0.0009(15) 0.0088(16)
C11 0.0385(17) 0.0272(15) 0.0302(15) 0.0077(12) 0.0165(13) 0.0048(13)
C12 0.0214(13) 0.0160(12) 0.0270(14) -0.0006(10) 0.0077(11) 0.0021(9)
C13 0.0307(16) 0.0202(14) 0.0407(17) -0.0008(12) 0.0015(13) -0.0014(12)
C14 0.044(2) 0.0208(15) 0.058(2) -0.0069(15) 0.0016(17) -0.0079(14)
C15 0.0389(18) 0.0138(13) 0.062(2) 0.0031(13) 0.0154(16) 0.0008(12)
C16 0.0307(16) 0.0235(15) 0.0458(18) 0.0100(13) 0.0107(14) 0.0073(12)
C17 0.0253(14) 0.0209(13) 0.0324(15) 0.0020(11) 0.0048(12) 0.0036(11)
C18 0.0200(13) 0.0195(13) 0.0215(12) -0.0022(10) 0.0026(10) 0.0003(10)
C19 0.0268(15) 0.0212(14) 0.0465(18) -0.0065(13) 0.0092(14) -0.0008(12)
C20 0.0353(18) 0.0273(16) 0.068(2) -0.0098(16) 0.0135(17) -0.0123(14)
C21 0.0255(16) 0.042(2) 0.058(2) -0.0098(17) 0.0106(16) -0.0117(14)
C22 0.0220(15) 0.0371(18) 0.0477(19) -0.0046(15) 0.0107(14) 0.0016(13)
C23 0.0246(14) 0.0229(14) 0.0365(16) -0.0016(12) 0.0098(12) 0.0032(11)
C24 0.0239(13) 0.0162(12) 0.0203(12) -0.0016(9) 0.0031(10) 0.0023(10)
C25 0.0250(14) 0.0214(13) 0.0238(13) -0.0007(10) 0.0047(11) -0.0003(11)
C26 0.0280(15) 0.0310(15) 0.0272(14) -0.0005(12) -0.0014(12) -0.0005(12)
C27 0.0413(18) 0.0353(17) 0.0205(13) 0.0008(12) -0.0007(13) 0.0033(14)
C28 0.0422(19) 0.0456(19) 0.0222(14) 0.0005(13) 0.0122(13) 0.0070(15)
C29 0.0258(15) 0.0370(17) 0.0261(14) -0.0003(12) 0.0080(12) 0.0062(12)
Cl1 0.120(3) 0.0547(15) 0.108(2) -0.0119(15) 0.052(2) -0.0109(15)
Cl2 0.082(2) 0.096(2) 0.101(2) 0.0192(19) 0.0034(17) -0.0103(18)
C30 0.059(6) 0.110(9) 0.033(4) 0.001(5) 0.011(4) -0.042(6)

loop_
_atom_type_symbol
_atom_type_description
_atom_type_scat_dispersion_real
_atom_type_scat_dispersion_imag
_atom_type_scat_source
C C 0.0033 0.0016 'International Tables Vol C Tables 4.2.6.8 and 6.1.1.4'
H H 0.0000 0.0000 'International Tables Vol C Tables 4.2.6.8 and 6.1.1.4'
Cl Cl 0.1484 0.1585 'International Tables Vol C Tables 4.2.6.8 and 6.1.1.4'
O O 0.0106 0.0060 'International Tables Vol C Tables 4.2.6.8 and 6.1.1.4'
P P 0.1023 0.0942 'International Tables Vol C Tables 4.2.6.8 and 6.1.1.4'
Pd Pd -0.9988 1.0072 'International Tables Vol C Tables 4.2.6.8 and 6.1.1.4'

loop_
_geom_angle_atom_site_label_1
_geom_angle_atom_site_label_2
_geom_angle_atom_site_label_3
_geom_angle
_geom_angle_site_symmetry_1
_geom_angle_site_symmetry_3
C1 Pd1 O1 88.02(10) . .
C1 Pd1 O2 172.46(10) . .
O1 Pd1 O2 88.22(8) . .
C1 Pd1 P1 89.83(8) . .
O1 Pd1 P1 165.73(6) . .
O2 Pd1 P1 92.21(6) . .
C1 Pd1 Pd1 106.59(8) . 2_656
O1 Pd1 Pd1 76.10(5) . 2_656
O2 Pd1 Pd1 78.80(5) . 2_656
P1 Pd1 Pd1 117.98(2) . 2_656
C18 P1 C12 105.88(13) . .
C18 P1 C24 102.36(13) . .
C12 P1 C24 102.86(13) . .
C18 P1 Pd1 108.80(9) . .
C12 P1 Pd1 121.06(9) . .
C24 P1 Pd1 114.05(9) . .
C7 O1 Pd1 129.62(18) 2_656 .
C7 O2 Pd1 125.83(17) . .
C6 C1 C2 118.5(3) . .
C6 C1 Pd1 116.3(2) . .
C2 C1 Pd1 124.7(2) . .
C1 C2 C3 120.4(3) . .
C1 C2 H1 119.8 . .
C3 C2 H1 119.8 . .
C4 C3 C2 120.2(4) . .
C4 C3 H2 119.9 . .
C2 C3 H2 119.9 . .
C5 C4 C3 120.1(3) . .
C5 C4 H3 119.9 . .
C3 C4 H3 119.9 . .
C4 C5 C6 120.0(4) . .
C4 C5 H4 120.0 . .
C6 C5 H4 120.0 . .
C1 C6 C5 120.8(3) . .
C1 C6 H5 119.6 . .
C5 C6 H5 119.6 . .
O1 C7 O2 126.1(2) 2_656 .
O1 C7 C8 117.7(2) 2_656 .
O2 C7 C8 116.2(2) . .
C10 C8 C11 109.7(3) . .
C10 C8 C9 110.1(3) . .
C11 C8 C9 109.2(3) . .
C10 C8 C7 111.1(3) . .
C11 C8 C7 110.2(2) . .
C9 C8 C7 106.5(2) . .
C8 C9 H6 109.5 . .
C8 C9 H7 109.5 . .
H6 C9 H7 109.5 . .
C8 C9 H8 109.5 . .
H6 C9 H8 109.5 . .
H7 C9 H8 109.5 . .
C8 C10 H9 109.5 . .
C8 C10 H10 109.5 . .
H9 C10 H10 109.5 . .
C8 C10 H11 109.5 . .
H9 C10 H11 109.5 . .
H10 C10 H11 109.5 . .
C8 C11 H12 109.5 . .
C8 C11 H13 109.5 . .
H12 C11 H13 109.5 . .
C8 C11 H14 109.5 . .
H12 C11 H14 109.5 . .
H13 C11 H14 109.5 . .
C13 C12 C17 118.8(3) . .
C13 C12 P1 120.4(2) . .
C17 C12 P1 120.7(2) . .
C12 C13 C14 120.0(3) . .
C12 C13 H15 120.0 . .
C14 C13 H15 120.0 . .
C15 C14 C13 120.6(3) . .
C15 C14 H16 119.7 . .
C13 C14 H16 119.7 . .
C14 C15 C16 119.9(3) . .
C14 C15 H17 120.0 . .
C16 C15 H17 120.0 . .
C15 C16 C17 120.5(3) . .
C15 C16 H18 119.8 . .
C17 C16 H18 119.8 . .
C16 C17 C12 120.2(3) . .
C16 C17 H19 119.9 . .
C12 C17 H19 119.9 . .
C23 C18 C19 118.8(3) . .
C23 C18 P1 124.2(2) . .
C19 C18 P1 116.8(2) . .
C20 C19 C18 120.0(3) . .
C20 C19 H20 120.0 . .
C18 C19 H20 120.0 . .
C21 C20 C19 120.3(3) . .
C21 C20 H21 119.8 . .
C19 C20 H21 119.8 . .
C22 C21 C20 120.2(3) . .
C22 C21 H22 119.9 . .
C20 C21 H22 119.9 . .
C21 C22 C23 119.8(3) . .
C21 C22 H23 120.1 . .
C23 C22 H23 120.1 . .
C22 C23 C18 120.8(3) . .
C22 C23 H24 119.6 . .
C18 C23 H24 119.6 . .
C25 C24 C29 119.2(3) . .
C25 C24 P1 119.0(2) . .
C29 C24 P1 121.7(2) . .
C24 C25 C26 120.3(3) . .
C24 C25 H25 119.8 . .
C26 C25 H25 119.8 . .
C27 C26 C25 120.0(3) . .
C27 C26 H26 120.0 . .
C25 C26 H26 120.0 . .
C28 C27 C26 119.8(3) . .
C28 C27 H27 120.1 . .
C26 C27 H27 120.1 . .
C27 C28 C29 120.4(3) . .
C27 C28 H28 119.8 . .
C29 C28 H28 119.8 . .
C28 C29 C24 120.2(3) . .
C28 C29 H29 119.9 . .
C24 C29 H29 119.9 . .
Cl2 C30 Cl1 125.9(7) . .
Cl2 C30 H30 105.8 . .
Cl1 C30 H30 105.8 . .
Cl2 C30 H31 105.8 . .
Cl1 C30 H31 105.8 . .
H30 C30 H31 106.2 . .

loop_
_geom_bond_atom_site_label_1
_geom_bond_atom_site_label_2
_geom_bond_distance
_geom_bond_site_symmetry_2
Pd1 C1 1.987(3) .
Pd1 O1 2.1113(19) .
Pd1 O2 2.1180(18) .
Pd1 P1 2.2368(7) .
Pd1 Pd1 3.1203(5) 2_656
P1 C18 1.822(3) .
P1 C12 1.825(3) .
P1 C24 1.832(3) .
O1 C7 1.259(3) 2_656
O2 C7 1.259(3) .
C1 C6 1.392(5) .
C1 C2 1.396(4) .
C2 C3 1.401(5) .
C2 H1 0.9500 .
C3 C4 1.378(7) .
C3 H2 0.9500 .
C4 C5 1.378(7) .
C4 H3 0.9500 .
C5 C6 1.400(5) .
C5 H4 0.9500 .
C6 H5 0.9500 .
C7 O1 1.259(3) 2_656
C7 C8 1.543(4) .
C8 C10 1.525(5) .
C8 C11 1.535(4) .
C8 C9 1.536(4) .
C9 H6 0.9800 .
C9 H7 0.9800 .
C9 H8 0.9800 .
C10 H9 0.9800 .
C10 H10 0.9800 .
C10 H11 0.9800 .
C11 H12 0.9800 .
C11 H13 0.9800 .
C11 H14 0.9800 .
C12 C13 1.392(4) .
C12 C17 1.398(4) .
C13 C14 1.402(4) .
C13 H15 0.9500 .
C14 C15 1.366(5) .
C14 H16 0.9500 .
C15 C16 1.379(5) .
C15 H17 0.9500 .
C16 C17 1.392(4) .
C16 H18 0.9500 .
C17 H19 0.9500 .
C18 C23 1.394(4) .
C18 C19 1.401(4) .
C19 C20 1.387(5) .
C19 H20 0.9500 .
C20 C21 1.385(5) .
C20 H21 0.9500 .
C21 C22 1.380(5) .
C21 H22 0.9500 .
C22 C23 1.386(4) .
C22 H23 0.9500 .
C23 H24 0.9500 .
C24 C25 1.388(4) .
C24 C29 1.396(4) .
C25 C26 1.390(4) .
C25 H25 0.9500 .
C26 C27 1.388(5) .
C26 H26 0.9500 .
C27 C28 1.382(5) .
C27 H27 0.9500 .
C28 C29 1.382(4) .
C28 H28 0.9500 .
C29 H29 0.9500 .
Cl1 C30 1.747(10) .
Cl2 C30 1.491(13) .
C30 H30 0.9900 .
C30 H31 0.9900 .

loop_
_geom_torsion_atom_site_label_1
_geom_torsion_atom_site_label_2
_geom_torsion_atom_site_label_3
_geom_torsion_atom_site_label_4
_geom_torsion
_geom_torsion_site_symmetry_1
_geom_torsion_site_symmetry_4
C1 Pd1 P1 C18 -89.59(13) . .
O1 Pd1 P1 C18 -8.3(3) . .
O2 Pd1 P1 C18 83.15(11) . .
Pd1 Pd1 P1 C18 161.64(9) 2_656 .
C1 Pd1 P1 C12 33.25(14) . .
O1 Pd1 P1 C12 114.5(3) . .
O2 Pd1 P1 C12 -154.00(13) . .
Pd1 Pd1 P1 C12 -75.51(12) 2_656 .
C1 Pd1 P1 C24 156.86(13) . .
O1 Pd1 P1 C24 -121.9(2) . .
O2 Pd1 P1 C24 -30.40(11) . .
Pd1 Pd1 P1 C24 48.09(10) 2_656 .
C1 Pd1 O1 C7 -125.0(2) . 2_656
O2 Pd1 O1 C7 61.6(2) . 2_656
P1 Pd1 O1 C7 153.53(19) . 2_656
Pd1 Pd1 O1 C7 -17.3(2) 2_656 2_656
C1 Pd1 O2 C7 -151.3(7) . .
O1 Pd1 O2 C7 -91.2(2) . .
P1 Pd1 O2 C7 103.1(2) . .
Pd1 Pd1 O2 C7 -14.99(19) 2_656 .
O1 Pd1 C1 C6 -53.5(2) . .
O2 Pd1 C1 C6 6.6(8) . .
P1 Pd1 C1 C6 112.3(2) . .
Pd1 Pd1 C1 C6 -128.4(2) 2_656 .
O1 Pd1 C1 C2 118.6(2) . .
O2 Pd1 C1 C2 179(12) . .
P1 Pd1 C1 C2 -75.5(2) . .
Pd1 Pd1 C1 C2 43.7(3) 2_656 .
C6 C1 C2 C3 -0.1(4) . .
Pd1 C1 C2 C3 -172.1(2) . .
C1 C2 C3 C4 -0.8(5) . .
C2 C3 C4 C5 1.0(6) . .
C3 C4 C5 C6 -0.3(7) . .
C2 C1 C6 C5 0.8(5) . .
Pd1 C1 C6 C5 173.4(3) . .
C4 C5 C6 C1 -0.6(6) . .
Pd1 O2 C7 O1 8.3(4) . 2_656
Pd1 O2 C7 C8 -173.11(17) . .
O1 C7 C8 C10 -19.6(4) 2_656 .
O2 C7 C8 C10 161.7(3) . .
O1 C7 C8 C11 -141.4(3) 2_656 .
O2 C7 C8 C11 39.9(3) . .
O1 C7 C8 C9 100.3(3) 2_656 .
O2 C7 C8 C9 -78.4(3) . .
C18 P1 C12 C13 -130.5(2) . .
C24 P1 C12 C13 -23.4(3) . .
Pd1 P1 C12 C13 105.3(2) . .
C18 P1 C12 C17 52.0(3) . .
C24 P1 C12 C17 159.1(2) . .
Pd1 P1 C12 C17 -72.2(3) . .
C17 C12 C13 C14 -0.6(5) . .
P1 C12 C13 C14 -178.2(3) . .
C12 C13 C14 C15 -1.0(6) . .
C13 C14 C15 C16 1.9(6) . .
C14 C15 C16 C17 -1.3(5) . .
C15 C16 C17 C12 -0.3(5) . .
C13 C12 C17 C16 1.3(4) . .
P1 C12 C17 C16 178.8(2) . .
C12 P1 C18 C23 13.1(3) . .
C24 P1 C18 C23 -94.3(3) . .
Pd1 P1 C18 C23 144.7(2) . .
C12 P1 C18 C19 -171.6(2) . .
C24 P1 C18 C19 81.0(2) . .
Pd1 P1 C18 C19 -40.0(2) . .
C23 C18 C19 C20 -0.4(5) . .
P1 C18 C19 C20 -176.0(3) . .
C18 C19 C20 C21 -0.3(6) . .
C19 C20 C21 C22 0.9(6) . .
C20 C21 C22 C23 -0.8(6) . .
C21 C22 C23 C18 0.1(5) . .
C19 C18 C23 C22 0.5(5) . .
P1 C18 C23 C22 175.7(3) . .
C18 P1 C24 C25 -161.8(2) . .
C12 P1 C24 C25 88.5(2) . .
Pd1 P1 C24 C25 -44.5(2) . .
C18 P1 C24 C29 20.3(3) . .
C12 P1 C24 C29 -89.4(3) . .
Pd1 P1 C24 C29 137.6(2) . .
C29 C24 C25 C26 1.8(4) . .
P1 C24 C25 C26 -176.2(2) . .
C24 C25 C26 C27 -1.2(5) . .
C25 C26 C27 C28 -0.3(5) . .
C26 C27 C28 C29 1.3(5) . .
C27 C28 C29 C24 -0.7(5) . .
C25 C24 C29 C28 -0.8(5) . .
P1 C24 C29 C28 177.1(3) . .
